data_7150844
loop_
_publ_author_name
'Griffiths, D. Vaughan'
'Al-Jeboori, Mohamad J.'
'Cheong, Yuen-Ki'
'Duncanson, Philip'
'Harris, Jayne E.'
'Salt, Michael C.'
'Taylor, Helen V.'

_publ_section_title
;
 Electron-rich heteroaroylphosphonates and their reaction with
 trimethyl phosphite
;
_journal_issue 3
_journal_name_full 'Organic &amp;  Biomolecular Chemistry'
_journal_page_first 577
_journal_page_last 585
_journal_paper_doi 10.1039/b717130g
_journal_volume 6
_journal_year 2008
_chemical_formula_sum 'C13 H13 N4 O7 P'
_chemical_formula_weight 368.24
_chemical_name_systematic
;
?
;
_space_group_IT_number 2
_symmetry_cell_setting triclinic
_symmetry_Int_Tables_number 2
_symmetry_space_group_name_Hall '-P 1'
_symmetry_space_group_name_H-M 'P -1'
_atom_sites_solution_hydrogens geom
_atom_sites_solution_primary direct
_atom_sites_solution_secondary difmap
_audit_creation_method SHELXL-97
_cell_angle_alpha 69.5210(10)
_cell_angle_beta 88.2020(10)
_cell_angle_gamma 85.0020(10)
_cell_formula_units_Z 2
_cell_length_a 8.2246(2)
_cell_length_b 8.6176(2)
_cell_length_c 11.5999(3)
_cell_measurement_reflns_used 3448
_cell_measurement_temperature 120(2)
_cell_measurement_theta_max 27.48
_cell_measurement_theta_min 2.91
_cell_volume 767.27(3)
_computing_cell_refinement 'DENZO (Otwinowski & Minor, 1997) & COLLECT (Hooft, R.W.W., 1998)'
_computing_data_collection 'COLLECT (Hooft, R.W.W., 1998)'
_computing_data_reduction 'DENZO (Otwinowski & Minor, 1997) & COLLECT (Hooft, R.W.W., 1998)'
_computing_molecular_graphics 'Ortep-3 for Windows (Farrugia, 1997) &PLUTON (Spek,A.L.,1990)'
_computing_publication_material 'WinGX publication routines (Farrugia, 1999)'
_computing_structure_refinement 'SHELXL-97 (Sheldrick, 1997b)'
_computing_structure_solution 'DIRDIF-99 (Beurskens, 1999)'
_diffrn_ambient_temperature 120(2)
_diffrn_detector_area_resol_mean 9.091
_diffrn_measured_fraction_theta_full 0.985
_diffrn_measured_fraction_theta_max 0.985
_diffrn_measurement_device_type 'Bruker-Nonius 95mm CCD camera on \k-goniostat'
_diffrn_measurement_method '\f & \w scans'
_diffrn_radiation_monochromator graphite
_diffrn_radiation_source 'Bruker-Nonius FR591 rotating anode'
_diffrn_radiation_type MoK\a
_diffrn_radiation_wavelength 0.71073
_diffrn_reflns_av_R_equivalents 0.0321
_diffrn_reflns_av_sigmaI/netI 0.0273
_diffrn_reflns_limit_h_max 10
_diffrn_reflns_limit_h_min -10
_diffrn_reflns_limit_k_max 11
_diffrn_reflns_limit_k_min -11
_diffrn_reflns_limit_l_max 15
_diffrn_reflns_limit_l_min -15
_diffrn_reflns_number 14406
_diffrn_reflns_theta_full 27.62
_diffrn_reflns_theta_max 27.62
_diffrn_reflns_theta_min 3.11
_diffrn_standards_decay_% 0
_exptl_absorpt_coefficient_mu 0.228
_exptl_absorpt_correction_T_max 0.9820
_exptl_absorpt_correction_T_min 0.9432
_exptl_absorpt_correction_type multi-scan
_exptl_absorpt_process_details 'SADABS V2.10 (Sheldrick, G.M.,2003)'
_exptl_crystal_colour yellow
_exptl_crystal_density_diffrn 1.594
_exptl_crystal_density_method 'not measured'
_exptl_crystal_description slab
_exptl_crystal_F_000 380
_exptl_crystal_size_max 0.26
_exptl_crystal_size_mid 0.24
_exptl_crystal_size_min 0.08
_refine_diff_density_max 0.405
_refine_diff_density_min -0.519
_refine_diff_density_rms 0.079
_refine_ls_extinction_method none
_refine_ls_goodness_of_fit_ref 1.037
_refine_ls_hydrogen_treatment constr
_refine_ls_matrix_type full
_refine_ls_number_parameters 228
_refine_ls_number_reflns 3510
_refine_ls_number_restraints 0
_refine_ls_restrained_S_all 1.037
_refine_ls_R_factor_all 0.0379
_refine_ls_R_factor_gt 0.0345
_refine_ls_shift/su_max 0.001
_refine_ls_shift/su_mean 0.000
_refine_ls_structure_factor_coef Fsqd
_refine_ls_weighting_details 'calc w=1/[\s^2^(Fo^2^)+(0.0864P)^2^+0.2257P] where P=(Fo^2^+2Fc^2^)/3'
_refine_ls_weighting_scheme calc
_refine_ls_wR_factor_gt 0.1165
_refine_ls_wR_factor_ref 0.1213
_reflns_number_gt 3217
_reflns_number_total 3510
_reflns_threshold_expression >2sigma(I)
_cod_data_source_file b717130g.txt
_cod_data_source_block hvd-04-303
_cod_depositor_comments
;
The following automatic conversions were performed:
'_exptl_absorpt_correction_type' value 'Multi-scan' changed to
'multi-scan' according to
'/home/saulius/struct/CIF-dictionaries/cif_core.dic' dictionary named
'cif_core.dic' version 2.4.1 from 2010-06-29.

Automatic conversion script
Id: cif_fix_enum 1527 2010-12-29 10:47:43Z saulius 
;
_cod_database_code 7150844

loop_
_symmetry_equiv_pos_as_xyz
'x, y, z'
'-x, -y, -z'

loop_
_atom_site_label
_atom_site_type_symbol
_atom_site_fract_x
_atom_site_fract_y
_atom_site_fract_z
_atom_site_U_iso_or_equiv
_atom_site_adp_type
_atom_site_occupancy
_atom_site_symmetry_multiplicity
_atom_site_calc_flag
_atom_site_refinement_flags
_atom_site_disorder_assembly
_atom_site_disorder_group
C1 C 0.78707(16) -0.53026(17) -0.02156(13) 0.0167(3) Uani 1 1 d . . .
C2 C 0.69806(17) -0.62689(17) 0.07843(13) 0.0174(3) Uani 1 1 d . . .
H2 H 0.6982 -0.7433 0.0968 0.021 Uiso 1 1 calc R . .
C3 C 0.61032(17) -0.55143(17) 0.14972(12) 0.0166(3) Uani 1 1 d . . .
H3 H 0.5489 -0.6173 0.2171 0.020 Uiso 1 1 calc R . .
C4 C 0.60843(16) -0.37826(17) 0.12601(12) 0.0150(3) Uani 1 1 d . . .
C5 C 0.69588(16) -0.28515(16) 0.02061(12) 0.0150(3) Uani 1 1 d . . .
C6 C 0.78425(16) -0.36062(17) -0.05244(12) 0.0163(3) Uani 1 1 d . . .
H6 H 0.8419 -0.2960 -0.1227 0.020 Uiso 1 1 calc R . .
C7 C 0.36038(16) -0.34362(16) 0.36718(12) 0.0158(3) Uani 1 1 d . . .
H7 H 0.3830 -0.2361 0.3643 0.019 Uiso 1 1 calc R . .
C8 C 0.25249(17) -0.44266(17) 0.45931(13) 0.0181(3) Uani 1 1 d . . .
H8 H 0.2291 -0.5463 0.4545 0.022 Uiso 1 1 calc R . .
C9 C 0.18252(17) -0.39910(17) 0.55156(13) 0.0178(3) Uani 1 1 d . . .
H9 H 0.1121 -0.4723 0.6068 0.021 Uiso 1 1 calc R . .
C10 C 0.20946(16) -0.24868(17) 0.56975(12) 0.0163(3) Uani 1 1 d . . .
C11 C 0.23603(17) -0.12368(17) 0.58700(12) 0.0173(3) Uani 1 1 d . . .
C12 C 0.27267(18) 0.19466(17) 0.36516(12) 0.0192(3) Uani 1 1 d . . .
H12A H 0.3082 0.1123 0.3270 0.029 Uiso 1 1 calc R . .
H12B H 0.2903 0.3062 0.3076 0.029 Uiso 1 1 calc R . .
H12C H 0.1564 0.1878 0.3857 0.029 Uiso 1 1 calc R . .
C13 C 0.03495(18) 0.0947(2) 0.72396(14) 0.0241(3) Uani 1 1 d . . .
H13A H -0.0226 0.0043 0.7157 0.036 Uiso 1 1 calc R . .
H13B H -0.0447 0.1833 0.7295 0.036 Uiso 1 1 calc R . .
H13C H 0.1019 0.0524 0.7986 0.036 Uiso 1 1 calc R . .
N1 N 0.89006(14) -0.61071(15) -0.09240(11) 0.0192(3) Uani 1 1 d . . .
N2 N 0.69775(14) -0.10570(14) -0.01754(11) 0.0163(2) Uani 1 1 d . . .
N3 N 0.52472(14) -0.30981(14) 0.20215(10) 0.0163(2) Uani 1 1 d . . .
H3A H 0.5348 -0.2062 0.1956 0.020 Uiso 1 1 calc R . .
N4 N 0.42447(14) -0.40694(14) 0.28928(11) 0.0166(2) Uani 1 1 d . . .
O1 O 0.95233(13) -0.52222(14) -0.18863(10) 0.0261(3) Uani 1 1 d . . .
O2 O 0.91307(14) -0.76269(14) -0.05104(11) 0.0277(3) Uani 1 1 d . . .
O3 O 0.65697(14) -0.03873(13) 0.05834(10) 0.0229(2) Uani 1 1 d . . .
O4 O 0.73842(14) -0.02866(13) -0.12360(9) 0.0237(2) Uani 1 1 d . . .
O5 O 0.41908(12) 0.01887(12) 0.70337(9) 0.0196(2) Uani 1 1 d . . .
O6 O 0.36628(12) 0.16151(12) 0.47664(9) 0.0170(2) Uani 1 1 d . . .
O7 O 0.13886(12) 0.16017(12) 0.61768(9) 0.0186(2) Uani 1 1 d . . .
P1 P 0.29940(4) 0.05462(4) 0.60481(3) 0.01382(13) Uani 1 1 d . . .

loop_
_atom_site_aniso_label
_atom_site_aniso_U_11
_atom_site_aniso_U_22
_atom_site_aniso_U_33
_atom_site_aniso_U_23
_atom_site_aniso_U_13
_atom_site_aniso_U_12
C1 0.0143(6) 0.0227(7) 0.0161(6) -0.0111(5) -0.0001(5) 0.0008(5)
C2 0.0170(6) 0.0184(6) 0.0175(6) -0.0074(5) -0.0016(5) 0.0010(5)
C3 0.0165(6) 0.0177(6) 0.0150(6) -0.0049(5) 0.0013(5) -0.0009(5)
C4 0.0133(6) 0.0186(6) 0.0134(6) -0.0060(5) -0.0006(5) -0.0008(5)
C5 0.0150(6) 0.0175(6) 0.0136(6) -0.0063(5) -0.0004(5) -0.0022(5)
C6 0.0145(6) 0.0231(7) 0.0122(6) -0.0071(5) -0.0001(5) -0.0026(5)
C7 0.0167(6) 0.0144(6) 0.0173(6) -0.0066(5) 0.0021(5) -0.0021(5)
C8 0.0212(7) 0.0151(6) 0.0195(7) -0.0077(5) 0.0043(5) -0.0043(5)
C9 0.0193(7) 0.0161(6) 0.0188(7) -0.0066(5) 0.0052(5) -0.0043(5)
C10 0.0164(6) 0.0192(6) 0.0128(6) -0.0055(5) 0.0037(5) -0.0005(5)
C11 0.0194(7) 0.0180(6) 0.0149(6) -0.0063(5) 0.0017(5) -0.0021(5)
C12 0.0226(7) 0.0209(7) 0.0145(6) -0.0068(5) -0.0004(5) -0.0008(5)
C13 0.0203(7) 0.0326(8) 0.0195(7) -0.0102(6) 0.0076(6) -0.0014(6)
N1 0.0156(6) 0.0263(6) 0.0202(6) -0.0141(5) 0.0008(4) -0.0010(5)
N2 0.0168(5) 0.0185(6) 0.0141(5) -0.0061(4) 0.0021(4) -0.0039(4)
N3 0.0187(6) 0.0155(5) 0.0153(6) -0.0061(4) 0.0048(4) -0.0038(4)
N4 0.0176(6) 0.0161(5) 0.0157(6) -0.0049(4) 0.0041(4) -0.0028(4)
O1 0.0258(6) 0.0346(6) 0.0179(5) -0.0105(5) 0.0066(4) 0.0011(4)
O2 0.0285(6) 0.0232(5) 0.0376(7) -0.0187(5) 0.0079(5) -0.0035(4)
O3 0.0321(6) 0.0208(5) 0.0202(5) -0.0121(4) 0.0079(4) -0.0073(4)
O4 0.0323(6) 0.0216(5) 0.0163(5) -0.0049(4) 0.0079(4) -0.0074(4)
O5 0.0210(5) 0.0240(5) 0.0166(5) -0.0103(4) -0.0008(4) -0.0018(4)
O6 0.0179(5) 0.0185(5) 0.0154(5) -0.0065(4) 0.0013(4) -0.0033(4)
O7 0.0187(5) 0.0188(5) 0.0190(5) -0.0082(4) 0.0045(4) 0.0006(4)
P1 0.0150(2) 0.0147(2) 0.0137(2) -0.00738(14) 0.00173(13) -0.00155(13)

loop_
_atom_type_symbol
_atom_type_description
_atom_type_scat_dispersion_real
_atom_type_scat_dispersion_imag
_atom_type_scat_source
C C 0.0033 0.0016 'International Tables Vol C Tables 4.2.6.8 and 6.1.1.4'
H H 0.0000 0.0000 'International Tables Vol C Tables 4.2.6.8 and 6.1.1.4'
N N 0.0061 0.0033 'International Tables Vol C Tables 4.2.6.8 and 6.1.1.4'
O O 0.0106 0.0060 'International Tables Vol C Tables 4.2.6.8 and 6.1.1.4'
P P 0.1023 0.0942 'International Tables Vol C Tables 4.2.6.8 and 6.1.1.4'

loop_
_geom_angle_atom_site_label_1
_geom_angle_atom_site_label_2
_geom_angle_atom_site_label_3
_geom_angle
_geom_angle_site_symmetry_1
_geom_angle_site_symmetry_3
_geom_angle_publ_flag
C6 C1 C2 121.43(12) . . ?
C6 C1 N1 118.97(12) . . ?
C2 C1 N1 119.57(12) . . ?
C3 C2 C1 119.16(12) . . ?
C3 C2 H2 120.4 . . ?
C1 C2 H2 120.4 . . ?
C2 C3 C4 122.09(12) . . ?
C2 C3 H3 119.0 . . ?
C4 C3 H3 119.0 . . ?
N3 C4 C3 120.03(12) . . ?
N3 C4 C5 123.61(12) . . ?
C3 C4 C5 116.35(12) . . ?
C6 C5 C4 121.80(12) . . ?
C6 C5 N2 116.15(11) . . ?
C4 C5 N2 122.04(12) . . ?
C1 C6 C5 119.06(12) . . ?
C1 C6 H6 120.5 . . ?
C5 C6 H6 120.5 . . ?
N4 C7 C8 117.37(12) . . ?
N4 C7 H7 121.3 . . ?
C8 C7 H7 121.3 . . ?
C9 C8 C7 124.98(12) . . ?
C9 C8 H8 117.5 . . ?
C7 C8 H8 117.5 . . ?
C8 C9 C10 122.98(12) . . ?
C8 C9 H9 118.5 . . ?
C10 C9 H9 118.5 . . ?
C11 C10 C9 178.18(15) . . ?
C10 C11 P1 172.73(13) . . ?
O6 C12 H12A 109.5 . . ?
O6 C12 H12B 109.5 . . ?
H12A C12 H12B 109.5 . . ?
O6 C12 H12C 109.5 . . ?
H12A C12 H12C 109.5 . . ?
H12B C12 H12C 109.5 . . ?
O7 C13 H13A 109.5 . . ?
O7 C13 H13B 109.5 . . ?
H13A C13 H13B 109.5 . . ?
O7 C13 H13C 109.5 . . ?
H13A C13 H13C 109.5 . . ?
H13B C13 H13C 109.5 . . ?
O2 N1 O1 123.79(12) . . ?
O2 N1 C1 117.80(12) . . ?
O1 N1 C1 118.38(12) . . ?
O4 N2 O3 123.49(11) . . ?
O4 N2 C5 118.39(11) . . ?
O3 N2 C5 118.11(11) . . ?
C4 N3 N4 118.10(11) . . ?
C4 N3 H3A 120.9 . . ?
N4 N3 H3A 120.9 . . ?
C7 N4 N3 116.19(11) . . ?
C12 O6 P1 120.80(8) . . ?
C13 O7 P1 119.03(9) . . ?
O5 P1 O6 112.51(6) . . ?
O5 P1 O7 115.53(6) . . ?
O6 P1 O7 102.57(5) . . ?
O5 P1 C11 113.32(6) . . ?
O6 P1 C11 106.13(6) . . ?
O7 P1 C11 105.77(6) . . ?

loop_
_geom_bond_atom_site_label_1
_geom_bond_atom_site_label_2
_geom_bond_distance
_geom_bond_site_symmetry_2
_geom_bond_publ_flag
C1 C6 1.376(2) . ?
C1 C2 1.3970(19) . ?
C1 N1 1.4581(17) . ?
C2 C3 1.3729(19) . ?
C2 H2 0.9500 . ?
C3 C4 1.4184(19) . ?
C3 H3 0.9500 . ?
C4 N3 1.3630(17) . ?
C4 C5 1.4194(18) . ?
C5 C6 1.3907(18) . ?
C5 N2 1.4534(17) . ?
C6 H6 0.9500 . ?
C7 N4 1.2873(17) . ?
C7 C8 1.4465(18) . ?
C7 H7 0.9500 . ?
C8 C9 1.3498(19) . ?
C8 H8 0.9500 . ?
C9 C10 1.4207(19) . ?
C9 H9 0.9500 . ?
C10 C11 1.201(2) . ?
C11 P1 1.7446(14) . ?
C12 O6 1.4534(16) . ?
C12 H12A 0.9800 . ?
C12 H12B 0.9800 . ?
C12 H12C 0.9800 . ?
C13 O7 1.4490(16) . ?
C13 H13A 0.9800 . ?
C13 H13B 0.9800 . ?
C13 H13C 0.9800 . ?
N1 O2 1.2264(17) . ?
N1 O1 1.2355(16) . ?
N2 O4 1.2279(15) . ?
N2 O3 1.2342(15) . ?
N3 N4 1.3703(15) . ?
N3 H3A 0.8800 . ?
O5 P1 1.4636(10) . ?
O6 P1 1.5621(10) . ?
O7 P1 1.5705(10) . ?

loop_
_geom_hbond_atom_site_label_D
_geom_hbond_atom_site_label_H
_geom_hbond_atom_site_label_A
_geom_hbond_distance_DH
_geom_hbond_distance_HA
_geom_hbond_distance_DA
_geom_hbond_angle_DHA
_geom_hbond_site_symmetry_A
N3 H3A O3 0.88 2.04 2.6505(15) 125.3 .
N3 H3A O5 0.88 2.36 3.1397(15) 147.3 2_656

loop_
_geom_torsion_atom_site_label_1
_geom_torsion_atom_site_label_2
_geom_torsion_atom_site_label_3
_geom_torsion_atom_site_label_4
_geom_torsion
_geom_torsion_site_symmetry_1
_geom_torsion_site_symmetry_2
_geom_torsion_site_symmetry_3
_geom_torsion_site_symmetry_4
_geom_torsion_publ_flag
C6 C1 C2 C3 -2.2(2) . . . . ?
N1 C1 C2 C3 175.54(12) . . . . ?
C1 C2 C3 C4 -0.7(2) . . . . ?
C2 C3 C4 N3 -177.42(13) . . . . ?
C2 C3 C4 C5 3.0(2) . . . . ?
N3 C4 C5 C6 177.83(13) . . . . ?
C3 C4 C5 C6 -2.62(19) . . . . ?
N3 C4 C5 N2 -2.5(2) . . . . ?
C3 C4 C5 N2 177.10(12) . . . . ?
C2 C1 C6 C5 2.6(2) . . . . ?
N1 C1 C6 C5 -175.19(12) . . . . ?
C4 C5 C6 C1 -0.1(2) . . . . ?
N2 C5 C6 C1 -179.80(12) . . . . ?
N4 C7 C8 C9 176.18(14) . . . . ?
C7 C8 C9 C10 -0.9(2) . . . . ?
C8 C9 C10 C11 -86(5) . . . . ?
C9 C10 C11 P1 53(5) . . . . ?
C6 C1 N1 O2 167.59(13) . . . . ?
C2 C1 N1 O2 -10.20(19) . . . . ?
C6 C1 N1 O1 -10.60(19) . . . . ?
C2 C1 N1 O1 171.61(12) . . . . ?
C6 C5 N2 O4 18.19(18) . . . . ?
C4 C5 N2 O4 -161.54(12) . . . . ?
C6 C5 N2 O3 -162.40(12) . . . . ?
C4 C5 N2 O3 17.87(19) . . . . ?
C3 C4 N3 N4 -9.60(19) . . . . ?
C5 C4 N3 N4 169.94(12) . . . . ?
C8 C7 N4 N3 179.29(12) . . . . ?
C4 N3 N4 C7 173.28(12) . . . . ?
C12 O6 P1 O5 173.18(9) . . . . ?
C12 O6 P1 O7 -62.04(10) . . . . ?
C12 O6 P1 C11 48.71(11) . . . . ?
C13 O7 P1 O5 -61.07(12) . . . . ?
C13 O7 P1 O6 176.16(10) . . . . ?
C13 O7 P1 C11 65.14(12) . . . . ?
C10 C11 P1 O5 -70.4(10) . . . . ?
C10 C11 P1 O6 53.6(10) . . . . ?
C10 C11 P1 O7 162.0(10) . . . . ?

loop_
_cod_related_entry_id
_cod_related_entry_database
_cod_related_entry_code
1 ChemSpider 21195910
